data_4067563
loop_
_publ_author_name
'Zottig, Victor E.'
'Todd, Michael A.'
'Nichols-Nielander, Adam C.'
'Harrison, Daniel P.'
'Sabat, Michal'
'Myers, William H.'
'Harman, W. Dean'

_publ_section_title
;
 Epoxidation, Cyclopropanation, and Electrophilic Addition Reactions at
 themetaPosition of Phenol andmeta-Cresol&#x00A7;
;
_journal_issue 21
_journal_name_full Organometallics
_journal_page_first 4793
_journal_paper_doi 10.1021/om901017d
_journal_volume 29
_journal_year 2010
_chemical_formula_sum 'C19 H29 B N7 O4 P W'
_chemical_formula_weight 645.12
_chemical_name_systematic
; 
 ? 
;
_space_group_IT_number 14
_symmetry_cell_setting monoclinic
_symmetry_space_group_name_Hall '-P 2yn'
_symmetry_space_group_name_H-M 'P 1 21/n 1'
_atom_sites_solution_hydrogens geom
_atom_sites_solution_primary direct
_atom_sites_solution_secondary difmap
_audit_creation_method SHELXL-97
_cell_angle_alpha 90.00
_cell_angle_beta 109.223(1)
_cell_angle_gamma 90.00
_cell_formula_units_Z 4
_cell_length_a 12.2170(10)
_cell_length_b 13.5450(10)
_cell_length_c 15.2930(12)
_cell_measurement_reflns_used 5764
_cell_measurement_temperature 153(2)
_cell_measurement_theta_max 31.819
_cell_measurement_theta_min 2.555
_cell_volume 2389.6(3)
_computing_cell_refinement 'Bruker SMART'
_computing_data_collection 'Bruker SMART'
_computing_data_reduction 'Bruker SHELXTL'
_computing_molecular_graphics 'Bruker SHELXTL'
_computing_publication_material 'Bruker SHELXTL'
_computing_structure_refinement 'SHELXL-97 (Sheldrick, 1997)'
_computing_structure_solution 'SHELXS-97 (Sheldrick, 1990)'
_diffrn_ambient_temperature 153(2)
_diffrn_measured_fraction_theta_full 0.996
_diffrn_measured_fraction_theta_max 0.996
_diffrn_measurement_device_type 'Bruker SMART APEX CCD area detector'
_diffrn_measurement_method 'phi and omega scans'
_diffrn_radiation_monochromator graphite
_diffrn_radiation_source 'fine-focus sealed tube'
_diffrn_radiation_type MoK\a
_diffrn_radiation_wavelength 0.71073
_diffrn_reflns_av_R_equivalents 0.0166
_diffrn_reflns_av_sigmaI/netI 0.0227
_diffrn_reflns_limit_h_max 20
_diffrn_reflns_limit_h_min -20
_diffrn_reflns_limit_k_max 22
_diffrn_reflns_limit_k_min -21
_diffrn_reflns_limit_l_max 25
_diffrn_reflns_limit_l_min -25
_diffrn_reflns_number 22417
_diffrn_reflns_theta_full 36.43
_diffrn_reflns_theta_max 36.43
_diffrn_reflns_theta_min 2.32
_exptl_absorpt_coefficient_mu 4.942
_exptl_absorpt_correction_T_max 0.812237
_exptl_absorpt_correction_T_min 0.615551
_exptl_absorpt_correction_type empirical
_exptl_absorpt_process_details 'Bruker SADABS'
_exptl_crystal_colour orange
_exptl_crystal_density_diffrn 1.793
_exptl_crystal_density_meas ?
_exptl_crystal_density_method 'not measured'
_exptl_crystal_description needle
_exptl_crystal_F_000 1272
_exptl_crystal_size_max 0.31
_exptl_crystal_size_mid 0.12
_exptl_crystal_size_min 0.11
_refine_diff_density_max 2.159
_refine_diff_density_min -1.219
_refine_diff_density_rms 0.158
_refine_ls_extinction_coef none
_refine_ls_extinction_method none
_refine_ls_goodness_of_fit_ref 1.030
_refine_ls_hydrogen_treatment mixed
_refine_ls_matrix_type full
_refine_ls_number_parameters 314
_refine_ls_number_reflns 11640
_refine_ls_number_restraints 0
_refine_ls_restrained_S_all 1.030
_refine_ls_R_factor_all 0.0593
_refine_ls_R_factor_gt 0.0459
_refine_ls_shift/su_max 0.004
_refine_ls_shift/su_mean 0.001
_refine_ls_structure_factor_coef Fsqd
_refine_ls_weighting_details 'calc w=1/[\s^2^(Fo^2^)+(0.0565P)^2^+0.0000P] where P=(Fo^2^+2Fc^2^)/3'
_refine_ls_weighting_scheme calc
_refine_ls_wR_factor_gt 0.1230
_refine_ls_wR_factor_ref 0.1287
_reflns_number_gt 9107
_reflns_number_total 11640
_reflns_threshold_expression >2sigma(I)
_cod_data_source_file om901017d_si_001.cif
_cod_data_source_block C19H29BN7O4PW
_cod_depositor_comments
;
The following automatic conversions were performed:

'_exptl_crystal_density_meas' value 'not measured' was changed to '?'
- the value is perceived as not measured.

Automatic conversion script
Id: cif_fix_values 3008 2015-01-20 13:52:24Z robertas 
;
_cod_original_sg_symbol_H-M P2(1)/n
_cod_database_code 4067563

loop_
_symmetry_equiv_pos_as_xyz
'x, y, z'
'-x+1/2, y+1/2, -z+1/2'
'-x, -y, -z'
'x-1/2, -y-1/2, z-1/2'

loop_
_atom_site_label
_atom_site_type_symbol
_atom_site_fract_x
_atom_site_fract_y
_atom_site_fract_z
_atom_site_U_iso_or_equiv
_atom_site_adp_type
_atom_site_occupancy
_atom_site_symmetry_multiplicity
_atom_site_calc_flag
_atom_site_refinement_flags
W W 0.420110(13) 0.185579(11) 0.187541(10) 0.03324(5) Uani 1 1 d .
P1 P 0.44133(10) 0.28726(9) 0.05629(8) 0.0418(2) Uani 1 1 d .
O1 O 0.7333(4) -0.0055(4) 0.1124(3) 0.0674(12) Uani 1 1 d .
O2 O 0.5969(4) -0.0198(3) 0.3665(3) 0.0654(11) Uani 1 1 d .
O3 O 0.8050(3) 0.1472(4) 0.2399(3) 0.0734(12) Uani 1 1 d .
O4 O 0.3733(3) -0.0043(3) 0.0803(3) 0.0544(8) Uani 1 1 d .
N1 N 0.3417(3) 0.1504(3) 0.2967(3) 0.0438(8) Uani 1 1 d .
N2 N 0.2597(4) 0.2109(4) 0.3104(3) 0.0492(9) Uani 1 1 d .
N3 N 0.2354(3) 0.2176(3) 0.1165(2) 0.0385(7) Uani 1 1 d .
N4 N 0.1723(3) 0.2783(3) 0.1517(3) 0.0433(8) Uani 1 1 d .
N5 N 0.4268(3) 0.3352(3) 0.2571(3) 0.0408(7) Uani 1 1 d .
N6 N 0.3301(4) 0.3703(3) 0.2728(3) 0.0465(8) Uani 1 1 d .
N7 N 0.3970(3) 0.0735(3) 0.1255(2) 0.0367(6) Uani 1 1 d .
C1 C 0.6529(4) 0.0396(4) 0.1488(3) 0.0475(10) Uani 1 1 d .
H20 H 0.5763 0.0391 0.1010 0.057 Uiso 1 1 calc R
C2 C 0.6467(6) -0.0194(4) 0.2310(4) 0.0582(13) Uani 1 1 d .
H2A H 0.5966 -0.0757 0.2073 0.070 Uiso 1 1 calc R
H2B H 0.7236 -0.0452 0.2630 0.070 Uiso 1 1 calc R
C3 C 0.6050(4) 0.0307(4) 0.3015(3) 0.0456(9) Uani 1 1 d .
C4 C 0.5818(4) 0.1370(4) 0.2957(3) 0.0428(9) Uani 1 1 d .
C5 C 0.6117(4) 0.1942(3) 0.2260(3) 0.0417(8) Uani 1 1 d .
C6 C 0.6861(4) 0.1456(4) 0.1766(3) 0.0486(10) Uani 1 1 d .
H6 H 0.6815 0.1841 0.1213 0.058 Uiso 1 1 calc R
C7 C 0.8819(7) 0.1973(7) 0.2052(8) 0.093(3) Uani 1 1 d .
H7C H 0.9584 0.1954 0.2500 0.139 Uiso 1 1 calc R
H7B H 0.8575 0.2647 0.1927 0.139 Uiso 1 1 calc R
H7A H 0.8827 0.1662 0.1490 0.139 Uiso 1 1 calc R
C8 C 0.2348(6) 0.1818(5) 0.3853(4) 0.0620(15) Uani 1 1 d .
H8 H 0.1816 0.2117 0.4085 0.074 Uiso 1 1 calc R
C9 C 0.3009(6) 0.1003(5) 0.4221(4) 0.0645(16) Uani 1 1 d .
H9 H 0.3015 0.0643 0.4740 0.077 Uiso 1 1 calc R
C10 C 0.3669(5) 0.0832(4) 0.3646(3) 0.0536(12) Uani 1 1 d .
H10 H 0.4206 0.0325 0.3723 0.064 Uiso 1 1 calc R
C11 C 0.0637(4) 0.2855(4) 0.0922(4) 0.0485(10) Uani 1 1 d .
H11 H 0.0044 0.3228 0.1012 0.058 Uiso 1 1 calc R
C12 C 0.0548(4) 0.2281(4) 0.0150(3) 0.0503(10) Uani 1 1 d .
H12 H -0.0096 0.2201 -0.0379 0.060 Uiso 1 1 calc R
C13 C 0.1633(4) 0.1851(3) 0.0344(3) 0.0435(9) Uani 1 1 d .
H13 H 0.1834 0.1403 -0.0038 0.052 Uiso 1 1 calc R
C14 C 0.3536(6) 0.4566(4) 0.3186(4) 0.0646(15) Uani 1 1 d .
H14 H 0.3020 0.4940 0.3379 0.078 Uiso 1 1 calc R
C15 C 0.4659(6) 0.4798(4) 0.3315(5) 0.0691(17) Uani 1 1 d .
H15 H 0.5058 0.5359 0.3601 0.083 Uiso 1 1 calc R
C16 C 0.5085(5) 0.4023(4) 0.2934(4) 0.0515(11) Uani 1 1 d .
H16 H 0.5843 0.3978 0.2931 0.062 Uiso 1 1 calc R
C17 C 0.3249(5) 0.3755(5) 0.0109(5) 0.0711(18) Uani 1 1 d .
H17A H 0.3188 0.4163 0.0604 0.107 Uiso 1 1 calc R
H17C H 0.2533 0.3409 -0.0168 0.107 Uiso 1 1 calc R
H17B H 0.3410 0.4160 -0.0349 0.107 Uiso 1 1 calc R
C18 C 0.4416(9) 0.2173(6) -0.0438(4) 0.082(2) Uani 1 1 d .
H18B H 0.5013 0.1680 -0.0255 0.123 Uiso 1 1 calc R
H18A H 0.4560 0.2607 -0.0884 0.123 Uiso 1 1 calc R
H18C H 0.3677 0.1859 -0.0707 0.123 Uiso 1 1 calc R
C19 C 0.5645(5) 0.3716(4) 0.0768(4) 0.0607(14) Uani 1 1 d .
H9A H 0.5701 0.4128 0.1291 0.091 Uiso 1 1 calc R
H19C H 0.5534 0.4122 0.0230 0.091 Uiso 1 1 calc R
H19B H 0.6346 0.3341 0.0888 0.091 Uiso 1 1 calc R
B1 B 0.2199(5) 0.3074(4) 0.2538(4) 0.0480(11) Uani 1 1 d .
H1B H 0.150(5) 0.341(4) 0.278(4) 0.039(13) Uiso 1 1 d .
H1O H 0.716(7) -0.004(6) 0.065(6) 0.08(3) Uiso 1 1 d .
H4 H 0.601(7) 0.177(5) 0.353(6) 0.07(2) Uiso 1 1 d .
H5 H 0.636(5) 0.257(5) 0.263(4) 0.055(17) Uiso 1 1 d .

loop_
_atom_site_aniso_label
_atom_site_aniso_U_11
_atom_site_aniso_U_22
_atom_site_aniso_U_33
_atom_site_aniso_U_23
_atom_site_aniso_U_13
_atom_site_aniso_U_12
W 0.03244(7) 0.03501(8) 0.02949(7) 0.00372(5) 0.00642(5) 0.00066(5)
P1 0.0432(5) 0.0414(5) 0.0371(5) 0.0091(4) 0.0083(4) -0.0016(4)
O1 0.052(2) 0.089(3) 0.056(2) -0.002(2) 0.0117(18) 0.028(2)
O2 0.082(3) 0.063(2) 0.048(2) 0.0208(18) 0.0160(19) 0.006(2)
O3 0.0354(17) 0.103(4) 0.075(3) 0.001(3) 0.0096(18) -0.006(2)
O4 0.064(2) 0.0438(17) 0.0510(19) -0.0122(14) 0.0130(16) -0.0049(15)
N1 0.0459(19) 0.047(2) 0.0379(17) 0.0063(15) 0.0136(14) -0.0048(16)
N2 0.050(2) 0.062(2) 0.0389(18) -0.0004(17) 0.0193(16) -0.0038(19)
N3 0.0349(15) 0.0442(17) 0.0324(14) -0.0021(13) 0.0058(12) 0.0010(13)
N4 0.0331(15) 0.054(2) 0.0405(17) -0.0015(15) 0.0084(13) 0.0025(15)
N5 0.0386(16) 0.0394(16) 0.0389(16) -0.0014(13) 0.0055(13) -0.0031(13)
N6 0.0467(19) 0.046(2) 0.0434(18) -0.0087(15) 0.0098(15) 0.0030(16)
N7 0.0375(15) 0.0366(16) 0.0323(14) 0.0002(12) 0.0066(11) -0.0013(12)
C1 0.041(2) 0.055(3) 0.043(2) 0.0002(19) 0.0103(17) 0.0108(19)
C2 0.067(3) 0.050(3) 0.054(3) 0.007(2) 0.016(2) 0.018(2)
C3 0.0414(19) 0.049(2) 0.0376(19) 0.0101(17) 0.0017(15) 0.0054(17)
C4 0.041(2) 0.049(2) 0.0329(17) 0.0016(16) 0.0042(15) 0.0006(17)
C5 0.0338(17) 0.044(2) 0.042(2) 0.0039(16) 0.0052(15) -0.0003(15)
C6 0.039(2) 0.058(3) 0.048(2) 0.007(2) 0.0119(17) 0.0011(19)
C7 0.055(4) 0.101(6) 0.126(8) -0.036(5) 0.034(4) -0.025(4)
C8 0.056(3) 0.090(5) 0.044(3) -0.001(3) 0.022(2) -0.014(3)
C9 0.068(3) 0.085(4) 0.041(2) 0.011(3) 0.018(2) -0.020(3)
C10 0.057(3) 0.055(3) 0.045(2) 0.012(2) 0.012(2) -0.011(2)
C11 0.0368(19) 0.055(3) 0.053(3) 0.003(2) 0.0130(18) 0.0014(18)
C12 0.040(2) 0.057(3) 0.044(2) 0.002(2) 0.0010(17) -0.0011(19)
C13 0.0398(19) 0.048(2) 0.0371(19) -0.0024(16) 0.0052(15) -0.0028(16)
C14 0.072(4) 0.052(3) 0.061(3) -0.015(2) 0.012(3) 0.008(3)
C15 0.069(4) 0.048(3) 0.080(4) -0.019(3) 0.009(3) -0.012(3)
C16 0.051(2) 0.043(2) 0.055(3) -0.004(2) 0.011(2) -0.0115(19)
C17 0.054(3) 0.065(3) 0.084(4) 0.037(3) 0.008(3) 0.010(3)
C18 0.136(7) 0.072(4) 0.044(3) -0.001(3) 0.040(4) -0.018(4)
C19 0.052(3) 0.056(3) 0.071(3) 0.023(3) 0.014(2) -0.009(2)
B1 0.044(2) 0.057(3) 0.041(2) -0.006(2) 0.0113(19) 0.003(2)

loop_
_atom_type_symbol
_atom_type_description
_atom_type_scat_dispersion_real
_atom_type_scat_dispersion_imag
_atom_type_scat_source
C C 0.0033 0.0016 'International Tables Vol C Tables 4.2.6.8 and 6.1.1.4'
H H 0.0000 0.0000 'International Tables Vol C Tables 4.2.6.8 and 6.1.1.4'
B B 0.0013 0.0007 'International Tables Vol C Tables 4.2.6.8 and 6.1.1.4'
N N 0.0061 0.0033 'International Tables Vol C Tables 4.2.6.8 and 6.1.1.4'
O O 0.0106 0.0060 'International Tables Vol C Tables 4.2.6.8 and 6.1.1.4'
P P 0.1023 0.0942 'International Tables Vol C Tables 4.2.6.8 and 6.1.1.4'
W W -0.8490 6.8722 'International Tables Vol C Tables 4.2.6.8 and 6.1.1.4'

loop_
_geom_angle_atom_site_label_1
_geom_angle_atom_site_label_2
_geom_angle_atom_site_label_3
_geom_angle
N7 W N3 87.01(15)
N7 W C4 95.24(17)
N3 W C4 160.56(16)
N7 W C5 98.96(17)
N3 W C5 160.06(16)
C4 W C5 38.36(17)
N7 W N1 100.75(16)
N3 W N1 77.79(14)
C4 W N1 82.82(16)
C5 W N1 119.18(16)
N7 W N5 172.85(14)
N3 W N5 85.88(14)
C4 W N5 91.70(16)
C5 W N5 87.55(16)
N1 W N5 78.38(15)
N7 W P1 94.73(11)
N3 W P1 81.76(10)
C4 W P1 117.18(13)
C5 W P1 78.81(12)
N1 W P1 153.54(11)
N5 W P1 83.60(10)
C18 P1 C17 104.0(4)
C18 P1 C19 104.0(4)
C17 P1 C19 98.7(3)
C18 P1 W 114.8(2)
C17 P1 W 113.1(2)
C19 P1 W 119.96(19)
C1 O1 H1O 113(7)
C7 O3 C6 113.8(6)
C10 N1 N2 106.5(4)
C10 N1 W 132.8(4)
N2 N1 W 120.3(3)
C8 N2 N1 109.9(5)
C8 N2 B1 127.4(5)
N1 N2 B1 122.1(4)
C13 N3 N4 106.5(4)
C13 N3 W 130.1(3)
N4 N3 W 123.3(3)
C11 N4 N3 109.9(4)
C11 N4 B1 129.3(4)
N3 N4 B1 119.1(4)
C16 N5 N6 105.2(4)
C16 N5 W 135.3(4)
N6 N5 W 119.5(3)
C14 N6 N5 110.2(5)
C14 N6 B1 127.2(5)
N5 N6 B1 121.8(4)
O4 N7 W 176.0(3)
O1 C1 C6 111.3(5)
O1 C1 C2 109.2(4)
C6 C1 C2 110.5(4)
O1 C1 H20 108.6
C6 C1 H20 108.6
C2 C1 H20 108.6
C3 C2 C1 118.7(4)
C3 C2 H2A 107.6
C1 C2 H2A 107.6
C3 C2 H2B 107.6
C1 C2 H2B 107.6
H2A C2 H2B 107.1
O2 C3 C4 121.7(5)
O2 C3 C2 117.7(5)
C4 C3 C2 120.5(4)
C5 C4 C3 118.4(4)
C5 C4 W 70.9(2)
C3 C4 W 116.4(3)
C5 C4 H4 108(4)
C3 C4 H4 120(4)
W C4 H4 113(4)
C4 C5 C6 118.1(4)
C4 C5 W 70.7(2)
C6 C5 W 126.9(3)
C4 C5 H5 98(4)
C6 C5 H5 122(4)
W C5 H5 106(4)
O3 C6 C5 107.2(4)
O3 C6 C1 108.5(4)
C5 C6 C1 113.9(4)
O3 C6 H6 109.1
C5 C6 H6 109.1
C1 C6 H6 109.1
O3 C7 H7C 109.5
O3 C7 H7B 109.5
H7C C7 H7B 109.5
O3 C7 H7A 109.5
H7C C7 H7A 109.5
H7B C7 H7A 109.5
N2 C8 C9 108.6(6)
N2 C8 H8 125.7
C9 C8 H8 125.7
C8 C9 C10 105.0(5)
C8 C9 H9 127.5
C10 C9 H9 127.5
N1 C10 C9 110.1(5)
N1 C10 H10 125.0
C9 C10 H10 125.0
N4 C11 C12 108.7(4)
N4 C11 H11 125.7
C12 C11 H11 125.7
C13 C12 C11 104.5(4)
C13 C12 H12 127.7
C11 C12 H12 127.7
N3 C13 C12 110.4(4)
N3 C13 H13 124.8
C12 C13 H13 124.8
N6 C14 C15 108.1(5)
N6 C14 H14 126.0
C15 C14 H14 126.0
C14 C15 C16 105.4(5)
C14 C15 H15 127.3
C16 C15 H15 127.3
N5 C16 C15 111.1(5)
N5 C16 H16 124.4
C15 C16 H16 124.4
P1 C17 H17A 109.5
P1 C17 H17C 109.5
H17A C17 H17C 109.5
P1 C17 H17B 109.5
H17A C17 H17B 109.5
H17C C17 H17B 109.5
P1 C18 H18B 109.5
P1 C18 H18A 109.5
H18B C18 H18A 109.5
P1 C18 H18C 109.5
H18B C18 H18C 109.5
H18A C18 H18C 109.5
P1 C19 H9A 109.5
P1 C19 H19C 109.5
H9A C19 H19C 109.5
P1 C19 H19B 109.5
H9A C19 H19B 109.5
H19C C19 H19B 109.5
N4 B1 N6 110.6(4)
N4 B1 N2 107.2(4)
N6 B1 N2 105.5(4)
N4 B1 H1B 111(3)
N6 B1 H1B 115(3)
N2 B1 H1B 106(3)

loop_
_geom_bond_atom_site_label_1
_geom_bond_atom_site_label_2
_geom_bond_distance
W N7 1.763(3)
W N3 2.201(3)
W C4 2.217(4)
W C5 2.220(4)
W N1 2.233(4)
W N5 2.277(4)
W P1 2.5171(11)
P1 C18 1.801(7)
P1 C17 1.812(6)
P1 C19 1.833(5)
O1 C1 1.417(6)
O1 H1O 0.69(8)
O2 C3 1.238(6)
O3 C7 1.398(10)
O3 C6 1.457(6)
O4 N7 1.240(5)
N1 C10 1.338(6)
N1 N2 1.362(6)
N2 C8 1.338(7)
N2 B1 1.555(8)
N3 C13 1.349(5)
N3 N4 1.354(5)
N4 C11 1.342(6)
N4 B1 1.528(7)
N5 C16 1.329(6)
N5 N6 1.366(6)
N6 C14 1.345(7)
N6 B1 1.538(7)
C1 C6 1.514(8)
C1 C2 1.513(8)
C1 H20 0.9800
C2 C3 1.497(8)
C2 H2A 0.9700
C2 H2B 0.9700
C3 C4 1.465(7)
C4 C5 1.458(7)
C4 H4 0.99(8)
C5 C6 1.510(7)
C5 H5 1.01(6)
C6 H6 0.9800
C7 H7C 0.9600
C7 H7B 0.9600
C7 H7A 0.9600
C8 C9 1.375(10)
C8 H8 0.9300
C9 C10 1.393(8)
C9 H9 0.9300
C10 H10 0.9300
C11 C12 1.387(7)
C11 H11 0.9300
C12 C13 1.387(7)
C12 H12 0.9300
C13 H13 0.9300
C14 C15 1.356(9)
C14 H14 0.9300
C15 C16 1.383(8)
C15 H15 0.9300
C16 H16 0.9300
C17 H17A 0.9600
C17 H17C 0.9600
C17 H17B 0.9600
C18 H18B 0.9600
C18 H18A 0.9600
C18 H18C 0.9600
C19 H9A 0.9600
C19 H19C 0.9600
C19 H19B 0.9600
B1 H1B 1.13(5)

loop_
_geom_torsion_atom_site_label_1
_geom_torsion_atom_site_label_2
_geom_torsion_atom_site_label_3
_geom_torsion_atom_site_label_4
_geom_torsion
N7 W P1 C18 -5.8(4)
N3 W P1 C18 -92.1(4)
C4 W P1 C18 92.5(4)
C5 W P1 C18 92.4(4)
N1 W P1 C18 -131.7(4)
N5 W P1 C18 -178.8(4)
N7 W P1 C17 113.3(3)
N3 W P1 C17 27.1(3)
C4 W P1 C17 -148.3(3)
C5 W P1 C17 -148.4(3)
N1 W P1 C17 -12.6(4)
N5 W P1 C17 -59.7(3)
N7 W P1 C19 -130.9(3)
N3 W P1 C19 142.9(3)
C4 W P1 C19 -32.5(3)
C5 W P1 C19 -32.6(3)
N1 W P1 C19 103.2(3)
N5 W P1 C19 56.1(3)
N7 W N1 C10 61.8(5)
N3 W N1 C10 146.4(5)
C4 W N1 C10 -32.2(5)
C5 W N1 C10 -44.9(5)
N5 W N1 C10 -125.4(5)
P1 W N1 C10 -173.4(3)
N7 W N1 N2 -127.0(4)
N3 W N1 N2 -42.5(3)
C4 W N1 N2 139.0(4)
C5 W N1 N2 126.3(3)
N5 W N1 N2 45.8(3)
P1 W N1 N2 -2.3(5)
C10 N1 N2 C8 0.1(6)
W N1 N2 C8 -173.1(4)
C10 N1 N2 B1 171.4(4)
W N1 N2 B1 -1.9(6)
N7 W N3 C13 -25.7(4)
C4 W N3 C13 -122.9(5)
C5 W N3 C13 82.6(6)
N1 W N3 C13 -127.3(4)
N5 W N3 C13 153.7(4)
P1 W N3 C13 69.6(4)
N7 W N3 N4 154.6(4)
C4 W N3 N4 57.4(7)
C5 W N3 N4 -97.1(6)
N1 W N3 N4 52.9(4)
N5 W N3 N4 -26.0(4)
P1 W N3 N4 -110.2(4)
C13 N3 N4 C11 -1.3(5)
W N3 N4 C11 178.4(3)
C13 N3 N4 B1 165.3(4)
W N3 N4 B1 -15.0(6)
N7 W N5 C16 -148.2(11)
N3 W N5 C16 -153.6(5)
C4 W N5 C16 45.7(5)
C5 W N5 C16 7.6(5)
N1 W N5 C16 128.0(5)
P1 W N5 C16 -71.4(5)
N7 W N5 N6 35.4(14)
N3 W N5 N6 30.0(3)
C4 W N5 N6 -130.7(3)
C5 W N5 N6 -168.8(3)
N1 W N5 N6 -48.3(3)
P1 W N5 N6 112.2(3)
C16 N5 N6 C14 -0.6(6)
W N5 N6 C14 176.8(4)
C16 N5 N6 B1 -171.2(4)
W N5 N6 B1 6.2(6)
N3 W N7 O4 -12(5)
C4 W N7 O4 148(5)
C5 W N7 O4 -173(5)
N1 W N7 O4 65(5)
N5 W N7 O4 -18(5)
P1 W N7 O4 -94(5)
O1 C1 C2 C3 157.3(5)
C6 C1 C2 C3 34.5(7)
C1 C2 C3 O2 177.6(5)
C1 C2 C3 C4 -6.0(7)
O2 C3 C4 C5 169.9(4)
C2 C3 C4 C5 -6.4(6)
O2 C3 C4 W -108.5(5)
C2 C3 C4 W 75.2(5)
N7 W C4 C5 97.8(3)
N3 W C4 C5 -166.3(4)
N1 W C4 C5 -162.0(3)
N5 W C4 C5 -83.9(3)
P1 W C4 C5 -0.2(3)
N7 W C4 C3 -15.2(4)
N3 W C4 C3 80.7(6)
C5 W C4 C3 -113.0(5)
N1 W C4 C3 85.0(4)
N5 W C4 C3 163.1(4)
P1 W C4 C3 -113.2(4)
C3 C4 C5 C6 -12.0(6)
W C4 C5 C6 -122.3(4)
C3 C4 C5 W 110.3(4)
N7 W C5 C4 -87.1(3)
N3 W C5 C4 166.6(4)
N1 W C5 C4 20.6(3)
N5 W C5 C4 95.8(3)
P1 W C5 C4 179.8(3)
N7 W C5 C6 24.0(4)
N3 W C5 C6 -82.2(6)
C4 W C5 C6 111.1(5)
N1 W C5 C6 131.7(4)
N5 W C5 C6 -153.0(4)
P1 W C5 C6 -69.1(4)
C7 O3 C6 C5 -120.9(6)
C7 O3 C6 C1 115.8(6)
C4 C5 C6 O3 -77.6(5)
W C5 C6 O3 -163.7(4)
C4 C5 C6 C1 42.3(6)
W C5 C6 C1 -43.8(6)
O1 C1 C6 O3 -54.2(5)
C2 C1 C6 O3 67.3(5)
O1 C1 C6 C5 -173.4(4)
C2 C1 C6 C5 -51.9(5)
N1 N2 C8 C9 -0.2(7)
B1 N2 C8 C9 -170.9(5)
N2 C8 C9 C10 0.3(7)
N2 N1 C10 C9 0.1(6)
W N1 C10 C9 172.1(4)
C8 C9 C10 N1 -0.2(7)
N3 N4 C11 C12 -0.2(6)
B1 N4 C11 C12 -165.0(5)
N4 C11 C12 C13 1.6(6)
N4 N3 C13 C12 2.4(5)
W N3 C13 C12 -177.4(3)
C11 C12 C13 N3 -2.5(6)
N5 N6 C14 C15 1.2(7)
B1 N6 C14 C15 171.2(5)
N6 C14 C15 C16 -1.3(8)
N6 N5 C16 C15 -0.3(6)
W N5 C16 C15 -177.0(4)
C14 C15 C16 N5 1.0(8)
C11 N4 B1 N6 -130.8(5)
N3 N4 B1 N6 65.6(6)
C11 N4 B1 N2 114.7(6)
N3 N4 B1 N2 -48.9(6)
C14 N6 B1 N4 130.9(6)
N5 N6 B1 N4 -60.2(6)
C14 N6 B1 N2 -113.5(6)
N5 N6 B1 N2 55.4(6)
C8 N2 B1 N4 -131.4(5)
N1 N2 B1 N4 59.0(6)
C8 N2 B1 N6 110.7(6)
N1 N2 B1 N6 -58.9(6)
